data_7103251
loop_
_publ_author_name
'Fang, Xikui'
'K\"ogerler, Paul'

_publ_section_title
;
 A polyoxometalate-based manganese carboxylate cluster.
;
_journal_issue 29
_journal_name_full 'Chemical communications (Cambridge, England)'
_journal_page_first 3396
_journal_page_last 3398
_journal_paper_doi 10.1039/b804111c
_journal_year 2008
_chemical_formula_sum 'C28 H116 Ce Mn6 N6 Na0 O104 P2 W16'
_chemical_formula_weight 5674.57
_chemical_name_systematic
;
?
;
_space_group_IT_number 12
_symmetry_cell_setting monoclinic
_symmetry_space_group_name_Hall '-C 2y'
_symmetry_space_group_name_H-M 'C 1 2/m 1'
_atom_sites_solution_hydrogens geom
_atom_sites_solution_primary direct
_atom_sites_solution_secondary difmap
_audit_creation_method SHELXL-97
_cell_angle_alpha 90.00
_cell_angle_beta 97.809(2)
_cell_angle_gamma 90.00
_cell_formula_units_Z 4
_cell_length_a 31.003(4)
_cell_length_b 21.508(3)
_cell_length_c 20.162(3)
_cell_measurement_reflns_used 6402
_cell_measurement_temperature 173(2)
_cell_measurement_theta_max 23.126
_cell_measurement_theta_min 2.203
_cell_volume 13320(3)
_computing_cell_refinement 'Bruker XSCANS'
_computing_data_collection 'Bruker XSCANS'
_computing_data_reduction 'Bruker SHELXTL'
_computing_molecular_graphics 'Bruker SHELXTL'
_computing_publication_material 'Bruker SHELXTL'
_computing_structure_refinement 'SHELXL-97 (Sheldrick, 1997)'
_computing_structure_solution 'SHELXS-97 (Sheldrick, 1990)'
_diffrn_ambient_temperature 173(2)
_diffrn_measured_fraction_theta_full 0.996
_diffrn_measured_fraction_theta_max 0.996
_diffrn_measurement_device_type 'Bruker P4'
_diffrn_measurement_method '\w scans'
_diffrn_radiation_monochromator graphite
_diffrn_radiation_source 'fine-focus sealed tube'
_diffrn_radiation_type MoK\a
_diffrn_radiation_wavelength 0.71073
_diffrn_reflns_av_R_equivalents 0.0929
_diffrn_reflns_av_sigmaI/netI 0.0846
_diffrn_reflns_limit_h_max 34
_diffrn_reflns_limit_h_min -34
_diffrn_reflns_limit_k_max 23
_diffrn_reflns_limit_k_min -23
_diffrn_reflns_limit_l_max 22
_diffrn_reflns_limit_l_min -22
_diffrn_reflns_number 41451
_diffrn_reflns_theta_full 23.34
_diffrn_reflns_theta_max 23.34
_diffrn_reflns_theta_min 1.60
_exptl_absorpt_coefficient_mu 14.761
_exptl_absorpt_correction_T_max 0.6658
_exptl_absorpt_correction_T_min 0.2317
_exptl_absorpt_correction_type multi-scan
_exptl_absorpt_process_details SADABS
_exptl_crystal_colour red
_exptl_crystal_density_diffrn 2.830
_exptl_crystal_density_method 'not measured'
_exptl_crystal_description prism
_exptl_crystal_F_000 10320
_exptl_crystal_size_max 0.14
_exptl_crystal_size_mid 0.08
_exptl_crystal_size_min 0.03
_refine_diff_density_max 3.615
_refine_diff_density_min -2.398
_refine_diff_density_rms 0.477
_refine_ls_extinction_method none
_refine_ls_goodness_of_fit_ref 1.040
_refine_ls_hydrogen_treatment constr
_refine_ls_matrix_type full
_refine_ls_number_parameters 413
_refine_ls_number_reflns 9919
_refine_ls_number_restraints 0
_refine_ls_restrained_S_all 1.040
_refine_ls_R_factor_all 0.1248
_refine_ls_R_factor_gt 0.0739
_refine_ls_shift/su_max 0.001
_refine_ls_shift/su_mean 0.000
_refine_ls_structure_factor_coef Fsqd
_refine_ls_weighting_details 'calc w=1/[\s^2^(Fo^2^)+(0.1018P)^2^+173.4313P] where P=(Fo^2^+2Fc^2^)/3'
_refine_ls_weighting_scheme calc
_refine_ls_wR_factor_gt 0.1954
_refine_ls_wR_factor_ref 0.2263
_reflns_number_gt 6063
_reflns_number_total 9919
_reflns_threshold_expression >2sigma(I)
_cod_data_source_file b804111c.txt
_cod_data_source_block xf16s
_cod_depositor_comments
;
The following automatic conversions were performed:
'_symmetry_cell_setting' value 'Monoclinic' changed to 'monoclinic'
according to '/home/saulius/struct/CIF-dictionaries/cif_core.dic'
dictionary named 'cif_core.dic' version 2.4.1 from 2010-06-29.

Automatic conversion script
Id: cif_fix_enum 1527 2010-12-29 10:47:43Z saulius 
;
_cod_original_sg_symbol_H-M C2/m
_cod_database_code 7103251

loop_
_symmetry_equiv_pos_as_xyz
'x, y, z'
'-x, y, -z'
'x+1/2, y+1/2, z'
'-x+1/2, y+1/2, -z'
'-x, -y, -z'
'x, -y, z'
'-x+1/2, -y+1/2, -z'
'x+1/2, -y+1/2, z'

loop_
_atom_site_label
_atom_site_type_symbol
_atom_site_fract_x
_atom_site_fract_y
_atom_site_fract_z
_atom_site_U_iso_or_equiv
_atom_site_adp_type
_atom_site_occupancy
_atom_site_symmetry_multiplicity
_atom_site_calc_flag
_atom_site_refinement_flags
_atom_site_disorder_assembly
_atom_site_disorder_group
Ce1 Ce 0.78176(7) 0.5000 0.91536(10) 0.0235(5) Uani 1 2 d S . .
Mn1 Mn 0.69296(13) 0.56238(17) 0.9770(2) 0.0272(10) Uani 1 1 d . . .
Mn2 Mn 0.78453(13) 0.63831(16) 0.99961(19) 0.0252(10) Uani 1 1 d . . .
Mn3 Mn 0.86202(13) 0.57833(16) 1.01085(19) 0.0244(9) Uani 1 1 d . . .
W1 W 0.74569(6) 0.5000 0.40341(8) 0.0361(5) Uani 1 2 d S . .
W2 W 0.84057(4) 0.57861(5) 0.40042(6) 0.0316(3) Uani 1 1 d . . .
W3 W 0.72641(4) 0.58586(5) 0.55667(5) 0.0326(3) Uani 1 1 d . . .
W4 W 0.81897(4) 0.66351(5) 0.55251(6) 0.0380(4) Uani 1 1 d . . .
W5 W 0.92124(4) 0.57808(5) 0.55459(5) 0.0266(3) Uani 1 1 d . . .
W6 W 0.74205(4) 0.58410(5) 0.74604(5) 0.0244(3) Uani 1 1 d . . .
W7 W 0.83412(4) 0.66337(5) 0.74153(7) 0.0383(4) Uani 1 1 d . . .
W8 W 0.93651(4) 0.57698(5) 0.74367(5) 0.0256(3) Uani 1 1 d . . .
W9 W 0.92183(6) 0.5000 0.90061(9) 0.0383(5) Uani 1 2 d S . .
P1 P 0.8390(3) 0.5000 0.7615(5) 0.014(2) Uani 1 2 d S . .
P2 P 0.8221(3) 0.5000 0.5473(4) 0.017(2) Uani 1 2 d S . .
O1 O 0.7047(12) 0.5000 0.3454(18) 0.081(11) Uiso 1 2 d S . .
O2 O 0.8564(9) 0.5000 0.3666(13) 0.042(7) Uiso 1 2 d S . .
O3 O 0.8546(7) 0.6275(10) 0.3369(10) 0.050(6) Uiso 1 1 d . . .
O4 O 0.7819(6) 0.5624(8) 0.3662(9) 0.035(5) Uiso 1 1 d . . .
O5 O 0.7330(6) 0.5623(8) 0.4641(9) 0.036(5) Uiso 1 1 d . . .
O6 O 0.8195(6) 0.6344(8) 0.4629(9) 0.036(5) Uiso 1 1 d . . .
O7 O 0.8910(6) 0.5721(9) 0.4629(10) 0.043(5) Uiso 1 1 d . . .
O8 O 0.8153(8) 0.5000 0.4698(12) 0.030(6) Uiso 1 2 d S . .
O9 O 0.8004(5) 0.5587(8) 0.5679(8) 0.028(4) Uiso 1 1 d . . .
O10 O 0.8704(7) 0.5000 0.5674(11) 0.025(6) Uiso 1 2 d S . .
O11 O 0.7159(9) 0.5000 0.5639(13) 0.041(7) Uiso 1 2 d S . .
O12 O 0.6759(7) 0.6124(10) 0.5416(10) 0.052(6) Uiso 1 1 d . . .
O13 O 0.7579(6) 0.6600(8) 0.5405(9) 0.032(5) Uiso 1 1 d . . .
O14 O 0.8261(6) 0.7416(10) 0.5371(10) 0.051(6) Uiso 1 1 d . . .
O15 O 0.8756(6) 0.6348(8) 0.5661(9) 0.033(5) Uiso 1 1 d . . .
O16 O 0.9489(8) 0.5000 0.5384(13) 0.038(7) Uiso 1 2 d S . .
O17 O 0.9630(6) 0.6263(9) 0.5399(9) 0.041(5) Uiso 1 1 d . . .
O18 O 0.9336(5) 0.5705(8) 0.6466(8) 0.028(4) Uiso 1 1 d . . .
O19 O 0.8192(6) 0.6657(9) 0.6455(9) 0.038(5) Uiso 1 1 d . . .
O20 O 0.7382(6) 0.5968(8) 0.6454(9) 0.035(5) Uiso 1 1 d . . .
O21 O 0.7293(8) 0.5000 0.7204(12) 0.030(6) Uiso 1 2 d S . .
O22 O 0.6914(6) 0.6108(8) 0.7469(9) 0.033(5) Uiso 1 1 d . . .
O23 O 0.7756(5) 0.6613(7) 0.7529(8) 0.020(4) Uiso 1 1 d . . .
O24 O 0.8450(6) 0.7403(9) 0.7502(9) 0.039(5) Uiso 1 1 d . . .
O25 O 0.8882(5) 0.6317(8) 0.7262(8) 0.028(4) Uiso 1 1 d . . .
O26 O 0.9655(8) 0.5000 0.7448(13) 0.036(7) Uiso 1 2 d S . .
O27 O 0.9792(6) 0.6261(8) 0.7552(9) 0.034(5) Uiso 1 1 d . . .
O28 O 0.8129(5) 0.5591(7) 0.7378(7) 0.018(4) Uiso 1 1 d . . .
O29 O 0.8838(8) 0.5000 0.7328(12) 0.026(6) Uiso 1 2 d S . .
O30 O 0.8485(7) 0.5000 0.8394(11) 0.026(6) Uiso 1 2 d S . .
O31 O 0.9283(6) 0.5639(8) 0.8296(9) 0.034(5) Uiso 1 1 d . . .
O32 O 0.8499(5) 0.6486(7) 0.8380(8) 0.024(4) Uiso 1 1 d . . .
O33 O 0.7569(5) 0.5647(7) 0.8341(7) 0.017(4) Uiso 1 1 d . . .
O34 O 0.9740(9) 0.5000 0.9346(13) 0.042(7) Uiso 1 2 d S . .
O35 O 0.9018(6) 0.5616(8) 0.9514(9) 0.032(4) Uiso 1 1 d . . .
O36 O 0.8187(5) 0.6033(7) 0.9417(7) 0.018(4) Uiso 1 1 d . . .
O37 O 0.7000(7) 0.5000 0.9169(11) 0.025(6) Uiso 1 2 d S . .
O38 O 0.7526(5) 0.5677(7) 0.9890(8) 0.023(4) Uiso 1 1 d . . .
O39 O 0.8390(8) 0.5000 0.9998(12) 0.028(6) Uiso 1 2 d S . .
O40 O 0.8222(5) 0.6006(8) 1.0653(8) 0.028(4) Uiso 1 1 d . . .
O41 O 0.6951(7) 0.5000 1.0354(11) 0.025(6) Uiso 1 2 d S . .
O42 O 0.7483(6) 0.6815(8) 0.9287(8) 0.030(4) Uiso 1 1 d . . .
O43 O 0.6850(6) 0.6294(8) 0.9093(9) 0.033(5) Uiso 1 1 d . . .
O44 O 0.6850(6) 0.6241(8) 1.0453(8) 0.032(4) Uiso 1 1 d . . .
O45 O 0.7511(6) 0.6726(8) 1.0656(9) 0.037(5) Uiso 1 1 d . . .
O46 O 0.8225(6) 0.7131(8) 1.0075(8) 0.030(4) Uiso 1 1 d . . .
O47 O 0.8854(5) 0.6618(7) 1.0186(8) 0.023(4) Uiso 1 1 d . . .
O48 O 0.9037(6) 0.5514(8) 1.0853(9) 0.033(5) Uiso 1 1 d . . .
O49 O 0.6304(6) 0.5516(9) 0.9611(9) 0.042(5) Uiso 1 1 d . . .
C1 C 0.7125(8) 0.6733(11) 0.8998(12) 0.021(6) Uiso 1 1 d . . .
C2 C 0.6944(10) 0.7200(14) 0.8471(15) 0.047(8) Uiso 1 1 d . . .
H2A H 0.7048 0.7617 0.8609 0.071 Uiso 1 1 d R . .
H2B H 0.6625 0.7191 0.8424 0.071 Uiso 1 1 d R . .
H2C H 0.7040 0.7096 0.8041 0.071 Uiso 1 1 d R . .
C3 C 0.7142(9) 0.6640(13) 1.0748(14) 0.034(7) Uiso 1 1 d . . .
C4 C 0.6959(9) 0.6999(13) 1.1317(13) 0.039(7) Uiso 1 1 d . . .
H4A H 0.7185 0.7026 1.1707 0.058 Uiso 1 1 d R . .
H4B H 0.6705 0.6780 1.1441 0.058 Uiso 1 1 d R . .
H4C H 0.6874 0.7419 1.1162 0.058 Uiso 1 1 d R . .
C5 C 0.8616(9) 0.7101(13) 1.0190(13) 0.033(7) Uiso 1 1 d . . .
C6 C 0.8857(10) 0.7685(14) 1.0282(15) 0.047(8) Uiso 1 1 d . . .
H6A H 0.8953 0.7805 0.9857 0.070 Uiso 1 1 d R . .
H6B H 0.9113 0.7626 1.0621 0.070 Uiso 1 1 d R . .
H6C H 0.8672 0.8012 1.0429 0.070 Uiso 1 1 d R . .
C7 C 0.9168(13) 0.5000 1.109(2) 0.041(11) Uiso 1 2 d S . .
C8 C 0.9519(11) 0.5000 1.1681(17) 0.028(9) Uiso 1 2 d S . .
H8A H 0.9806 0.5000 1.1530 0.041 Uiso 1 2 d SR . .
H8B H 0.9489 0.4628 1.1952 0.041 Uiso 0.50 1 d PR . .
H8C H 0.9489 0.5372 1.1952 0.041 Uiso 0.50 1 d PR . .
C9 C 0.6109(14) 0.5000 0.957(2) 0.041(11) Uiso 1 2 d S . .
C10 C 0.5614(17) 0.5000 0.942(3) 0.084(18) Uiso 1 2 d S . .
H10C H 0.5485 0.5000 0.9836 0.126 Uiso 1 2 d SR . .
H10A H 0.5520 0.4628 0.9158 0.126 Uiso 0.50 1 d PR . .
H10B H 0.5520 0.5372 0.9158 0.126 Uiso 0.50 1 d PR . .
N1S N 0.9591(13) 0.5000 0.395(2) 0.066(12) Uiso 1 2 d S . .
C1S C 0.9562(10) 0.5585(15) 0.3543(16) 0.049(8) Uiso 1 1 d . . .
N2S N 0.7348(14) 0.682(2) 0.391(2) 0.031(11) Uiso 0.50 1 d P . .
C3S C 0.6964(18) 0.659(3) 0.355(3) 0.036(14) Uiso 0.50 1 d P . .
C4S C 0.763(2) 0.722(3) 0.364(3) 0.054(18) Uiso 0.50 1 d P . .
C5S C 0.9934(13) 0.3570(19) 0.055(2) 0.079(12) Uiso 1 1 d . . .
C6S C 0.1349(11) 0.3610(16) 0.8035(17) 0.059(10) Uiso 1 1 d . . .
O7S C 0.3644(17) 0.5000 0.346(3) 0.068(15) Uiso 1 2 d S . .
C8S C 0.522(4) 0.5000 0.236(6) 0.10(4) Uiso 0.50 2 d SP . .
O1W O 0.627(3) 0.5000 0.113(5) 0.13(4) Uiso 0.50 2 d SP . .
O2W O 0.5000 0.343(8) 0.0000 0.11(6) Uiso 0.25 2 d SP . .
O3W O 0.371(2) 0.5000 0.211(4) 0.08(2) Uiso 0.50 2 d SP . .
O4W O 0.399(2) 0.410(3) 0.416(4) 0.13(2) Uiso 0.50 1 d P . .
O5W O 0.467(3) 0.5000 0.537(5) 0.04(3) Uiso 0.25 2 d SP . .
O6W O 0.061(2) 0.253(3) 0.345(3) 0.13(2) Uiso 0.50 1 d P . .
O7W O 0.454(4) 0.407(6) 0.907(6) 0.10(4) Uiso 0.25 1 d P . .
O8W O 0.234(2) 0.418(3) 0.780(4) 0.14(3) Uiso 0.50 1 d P . .
O9W O 0.2222(15) 0.5000 0.857(2) 0.118(16) Uiso 1 2 d S . .
O10W O 0.1441(17) 0.5000 0.779(3) 0.133(18) Uiso 1 2 d S . .
O11W O 0.5510(18) 0.212(3) 0.793(3) 0.095(18) Uiso 0.50 1 d P . .
O12W O 0.605(2) 0.395(4) 0.807(4) 0.14(3) Uiso 0.50 1 d P . .

loop_
_atom_site_aniso_label
_atom_site_aniso_U_11
_atom_site_aniso_U_22
_atom_site_aniso_U_33
_atom_site_aniso_U_23
_atom_site_aniso_U_13
_atom_site_aniso_U_12
Ce1 0.0413(14) 0.0099(10) 0.0213(12) 0.000 0.0116(10) 0.000
Mn1 0.042(3) 0.014(2) 0.029(2) 0.0006(17) 0.0162(19) 0.0025(19)
Mn2 0.047(3) 0.0093(19) 0.023(2) 0.0009(16) 0.0189(19) 0.0004(18)
Mn3 0.044(3) 0.0083(19) 0.023(2) -0.0022(16) 0.0114(19) -0.0014(18)
W1 0.0386(10) 0.0528(11) 0.0184(9) 0.000 0.0093(8) 0.000
W2 0.0448(8) 0.0276(6) 0.0259(7) 0.0066(5) 0.0177(6) 0.0044(6)
W3 0.0393(7) 0.0412(7) 0.0194(6) 0.0056(5) 0.0117(5) 0.0130(6)
W4 0.0575(9) 0.0157(6) 0.0474(8) 0.0047(5) 0.0308(6) 0.0094(6)
W5 0.0370(7) 0.0224(6) 0.0240(6) -0.0003(5) 0.0170(5) -0.0039(5)
W6 0.0378(7) 0.0186(6) 0.0196(6) 0.0029(4) 0.0143(5) 0.0082(5)
W7 0.0572(9) 0.0075(6) 0.0582(9) -0.0002(5) 0.0369(7) 0.0012(5)
W8 0.0340(7) 0.0200(6) 0.0252(7) -0.0005(5) 0.0123(5) -0.0052(5)
W9 0.0485(12) 0.0364(10) 0.0324(10) 0.000 0.0147(8) 0.000
P1 0.015(5) 0.001(4) 0.030(5) 0.000 0.016(4) 0.000
P2 0.020(5) 0.015(5) 0.017(5) 0.000 0.004(4) 0.000

loop_
_atom_type_symbol
_atom_type_description
_atom_type_scat_dispersion_real
_atom_type_scat_dispersion_imag
_atom_type_scat_source
N N 0.0061 0.0033 'International Tables Vol C Tables 4.2.6.8 and 6.1.1.4'
H H 0.0000 0.0000 'International Tables Vol C Tables 4.2.6.8 and 6.1.1.4'
O O 0.0106 0.0060 'International Tables Vol C Tables 4.2.6.8 and 6.1.1.4'
Na Na 0.0362 0.0249 'International Tables Vol C Tables 4.2.6.8 and 6.1.1.4'
P P 0.1023 0.0942 'International Tables Vol C Tables 4.2.6.8 and 6.1.1.4'
Mn Mn 0.3368 0.7283 'International Tables Vol C Tables 4.2.6.8 and 6.1.1.4'
Ce Ce -0.2486 2.6331 'International Tables Vol C Tables 4.2.6.8 and 6.1.1.4'
W W -0.8490 6.8722 'International Tables Vol C Tables 4.2.6.8 and 6.1.1.4'
C C 0.0033 0.0016 'International Tables Vol C Tables 4.2.6.8 and 6.1.1.4'

loop_
_geom_angle_atom_site_label_1
_geom_angle_atom_site_label_2
_geom_angle_atom_site_label_3
_geom_angle
_geom_angle_site_symmetry_1
_geom_angle_site_symmetry_3
_geom_angle_publ_flag
O33 Ce1 O33 78.2(8) 6_565 . ?
O33 Ce1 O39 135.3(5) 6_565 . ?
O33 Ce1 O39 135.3(5) . . ?
O33 Ce1 O38 137.3(6) 6_565 . ?
O33 Ce1 O38 87.3(6) . . ?
O39 Ce1 O38 81.7(6) . . ?
O33 Ce1 O38 87.3(6) 6_565 6_565 ?
O33 Ce1 O38 137.3(6) . 6_565 ?
O39 Ce1 O38 81.7(6) . 6_565 ?
O38 Ce1 O38 76.7(8) . 6_565 ?
O33 Ce1 O36 144.5(5) 6_565 . ?
O33 Ce1 O36 72.8(5) . . ?
O39 Ce1 O36 63.9(4) . . ?
O38 Ce1 O36 61.5(5) . . ?
O38 Ce1 O36 128.0(5) 6_565 . ?
O33 Ce1 O36 72.8(5) 6_565 6_565 ?
O33 Ce1 O36 144.5(5) . 6_565 ?
O39 Ce1 O36 63.9(4) . 6_565 ?
O38 Ce1 O36 128.0(5) . 6_565 ?
O38 Ce1 O36 61.5(5) 6_565 6_565 ?
O36 Ce1 O36 123.5(7) . 6_565 ?
O33 Ce1 O37 76.2(6) 6_565 . ?
O33 Ce1 O37 76.2(6) . . ?
O39 Ce1 O37 131.7(8) . . ?
O38 Ce1 O37 61.4(5) . . ?
O38 Ce1 O37 61.4(5) 6_565 . ?
O36 Ce1 O37 115.0(4) . . ?
O36 Ce1 O37 115.0(4) 6_565 . ?
O33 Ce1 O30 78.4(5) 6_565 . ?
O33 Ce1 O30 78.4(5) . . ?
O39 Ce1 O30 81.3(8) . . ?
O38 Ce1 O30 137.7(4) . . ?
O38 Ce1 O30 137.7(4) 6_565 . ?
O36 Ce1 O30 76.2(4) . . ?
O36 Ce1 O30 76.2(4) 6_565 . ?
O37 Ce1 O30 147.0(7) . . ?
O33 Ce1 Mn3 153.2(4) 6_565 . ?
O33 Ce1 Mn3 105.3(4) . . ?
O39 Ce1 Mn3 30.61(14) . . ?
O38 Ce1 Mn3 69.3(4) . . ?
O38 Ce1 Mn3 105.4(4) 6_565 . ?
O36 Ce1 Mn3 33.2(3) . . ?
O36 Ce1 Mn3 92.4(3) 6_565 . ?
O37 Ce1 Mn3 130.7(4) . . ?
O30 Ce1 Mn3 76.4(4) . . ?
O33 Ce1 Mn3 105.3(4) 6_565 6_565 ?
O33 Ce1 Mn3 153.2(4) . 6_565 ?
O39 Ce1 Mn3 30.61(14) . 6_565 ?
O38 Ce1 Mn3 105.4(4) . 6_565 ?
O38 Ce1 Mn3 69.3(4) 6_565 6_565 ?
O36 Ce1 Mn3 92.4(3) . 6_565 ?
O36 Ce1 Mn3 33.2(3) 6_565 6_565 ?
O37 Ce1 Mn3 130.7(4) . 6_565 ?
O30 Ce1 Mn3 76.4(4) . 6_565 ?
Mn3 Ce1 Mn3 59.77(13) . 6_565 ?
O33 Ce1 Mn2 154.1(4) 6_565 . ?
O33 Ce1 Mn2 78.6(4) . . ?
O39 Ce1 Mn2 70.5(2) . . ?
O38 Ce1 Mn2 29.8(4) . . ?
O38 Ce1 Mn2 102.2(4) 6_565 . ?
O36 Ce1 Mn2 31.7(4) . . ?
O36 Ce1 Mn2 133.0(3) 6_565 . ?
O37 Ce1 Mn2 87.2(3) . . ?
O30 Ce1 Mn2 108.0(2) . . ?
Mn3 Ce1 Mn2 46.93(10) . . ?
Mn3 Ce1 Mn2 100.58(11) 6_565 . ?
O41 Mn1 O38 90.8(9) . . ?
O41 Mn1 O37 83.6(8) . . ?
O38 Mn1 O37 85.7(9) . . ?
O41 Mn1 O49 88.0(9) . . ?
O38 Mn1 O49 176.2(8) . . ?
O37 Mn1 O49 90.6(9) . . ?
O41 Mn1 O44 92.4(8) . . ?
O38 Mn1 O44 94.9(7) . . ?
O37 Mn1 O44 176.0(8) . . ?
O49 Mn1 O44 88.7(8) . . ?
O41 Mn1 O43 174.7(9) . . ?
O38 Mn1 O43 94.3(7) . . ?
O37 Mn1 O43 95.3(7) . . ?
O49 Mn1 O43 86.8(8) . . ?
O44 Mn1 O43 88.6(7) . . ?
O41 Mn1 Mn1 41.1(6) . 6_565 ?
O38 Mn1 Mn1 93.6(5) . 6_565 ?
O37 Mn1 Mn1 43.2(5) . 6_565 ?
O49 Mn1 Mn1 83.2(6) . 6_565 ?
O44 Mn1 Mn1 132.8(5) . 6_565 ?
O43 Mn1 Mn1 136.8(5) . 6_565 ?
O41 Mn1 Ce1 89.2(7) . . ?
O38 Mn1 Ce1 39.8(5) . . ?
O37 Mn1 Ce1 46.1(7) . . ?
O49 Mn1 Ce1 136.6(6) . . ?
O44 Mn1 Ce1 134.7(5) . . ?
O43 Mn1 Ce1 93.8(5) . . ?
Mn1 Mn1 Ce1 67.07(6) 6_565 . ?
O38 Mn2 O40 89.9(7) . . ?
O38 Mn2 O36 86.3(7) . . ?
O40 Mn2 O36 85.0(7) . . ?
O38 Mn2 O42 93.6(7) . . ?
O40 Mn2 O42 175.9(8) . . ?
O36 Mn2 O42 93.1(7) . . ?
O38 Mn2 O45 93.8(8) . . ?
O40 Mn2 O45 91.1(8) . . ?
O36 Mn2 O45 176.1(7) . . ?
O42 Mn2 O45 90.8(8) . . ?
O38 Mn2 O46 176.1(8) . . ?
O40 Mn2 O46 89.3(7) . . ?
O36 Mn2 O46 89.8(7) . . ?
O42 Mn2 O46 87.0(7) . . ?
O45 Mn2 O46 90.1(8) . . ?
O38 Mn2 Mn3 94.3(5) . . ?
O40 Mn2 Mn3 42.1(6) . . ?
O36 Mn2 Mn3 43.8(5) . . ?
O42 Mn2 Mn3 135.3(6) . . ?
O45 Mn2 Mn3 132.4(6) . . ?
O46 Mn2 Mn3 82.6(5) . . ?
O38 Mn2 Ce1 40.1(5) . . ?
O40 Mn2 Ce1 86.9(5) . . ?
O36 Mn2 Ce1 46.2(5) . . ?
O42 Mn2 Ce1 94.5(5) . . ?
O45 Mn2 Ce1 133.8(6) . . ?
O46 Mn2 Ce1 136.0(5) . . ?
Mn3 Mn2 Ce1 65.77(11) . . ?
O40 Mn3 O39 91.7(9) . . ?
O40 Mn3 O35 175.3(8) . . ?
O39 Mn3 O35 91.4(9) . . ?
O40 Mn3 O36 84.1(7) . . ?
O39 Mn3 O36 86.9(8) . . ?
O35 Mn3 O36 92.7(7) . . ?
O40 Mn3 O48 92.7(8) . . ?
O39 Mn3 O48 91.6(9) . . ?
O35 Mn3 O48 90.6(8) . . ?
O36 Mn3 O48 176.4(8) . . ?
O40 Mn3 O47 89.1(7) . . ?
O39 Mn3 O47 177.6(9) . . ?
O35 Mn3 O47 87.5(7) . . ?
O36 Mn3 O47 91.0(7) . . ?
O48 Mn3 O47 90.7(7) . . ?
O40 Mn3 Mn2 42.3(5) . . ?
O39 Mn3 Mn2 95.8(7) . . ?
O35 Mn3 Mn2 133.9(6) . . ?
O36 Mn3 Mn2 42.7(5) . . ?
O48 Mn3 Mn2 134.4(6) . . ?
O47 Mn3 Mn2 83.3(5) . . ?
O40 Mn3 Ce1 88.1(5) . . ?
O39 Mn3 Ce1 39.5(7) . . ?
O35 Mn3 Ce1 92.2(5) . . ?
O36 Mn3 Ce1 47.4(5) . . ?
O48 Mn3 Ce1 131.0(5) . . ?
O47 Mn3 Ce1 138.4(5) . . ?
Mn2 Mn3 Ce1 67.30(12) . . ?
O1 W1 O5 104.9(11) . . ?
O1 W1 O5 104.9(11) . 6_565 ?
O5 W1 O5 90.2(11) . 6_565 ?
O1 W1 O4 99.2(11) . . ?
O5 W1 O4 86.7(8) . . ?
O5 W1 O4 155.7(7) 6_565 . ?
O1 W1 O4 99.2(11) . 6_565 ?
O5 W1 O4 155.7(7) . 6_565 ?
O5 W1 O4 86.7(8) 6_565 6_565 ?
O4 W1 O4 86.3(11) . 6_565 ?
O1 W1 O8 167.7(15) . . ?
O5 W1 O8 83.6(7) . . ?
O5 W1 O8 83.6(7) 6_565 . ?
O4 W1 O8 72.1(7) . . ?
O4 W1 O8 72.1(7) 6_565 . ?
O3 W2 O7 105.6(9) . . ?
O3 W2 O4 99.5(8) . . ?
O7 W2 O4 154.9(8) . . ?
O3 W2 O2 99.7(10) . . ?
O7 W2 O2 86.7(10) . . ?
O4 W2 O2 89.3(10) . . ?
O3 W2 O6 104.2(9) . . ?
O7 W2 O6 86.1(8) . . ?
O4 W2 O6 87.6(8) . . ?
O2 W2 O6 156.1(9) . . ?
O3 W2 O8 169.1(8) . . ?
O7 W2 O8 82.2(8) . . ?
O4 W2 O8 73.0(8) . . ?
O2 W2 O8 72.8(9) . . ?
O6 W2 O8 83.7(7) . . ?
O12 W3 O20 101.4(9) . . ?
O12 W3 O11 100.6(11) . . ?
O20 W3 O11 93.7(10) . . ?
O12 W3 O13 99.9(9) . . ?
O20 W3 O13 91.2(8) . . ?
O11 W3 O13 157.5(10) . . ?
O12 W3 O5 97.6(9) . . ?
O20 W3 O5 161.0(8) . . ?
O11 W3 O5 82.1(10) . . ?
O13 W3 O5 86.1(7) . . ?
O12 W3 O9 172.1(8) . . ?
O20 W3 O9 82.7(7) . . ?
O11 W3 O9 85.7(9) . . ?
O13 W3 O9 73.2(7) . . ?
O5 W3 O9 78.5(7) . . ?
O14 W4 O15 102.1(9) . . ?
O14 W4 O19 99.9(9) . . ?
O15 W4 O19 89.2(8) . . ?
O14 W4 O13 99.7(8) . . ?
O15 W4 O13 158.1(8) . . ?
O19 W4 O13 89.8(8) . . ?
O14 W4 O6 97.5(9) . . ?
O15 W4 O6 84.3(7) . . ?
O19 W4 O6 162.3(8) . . ?
O13 W4 O6 90.2(7) . . ?
O14 W4 O9 173.1(8) . . ?
O15 W4 O9 84.5(7) . . ?
O19 W4 O9 82.0(7) . . ?
O13 W4 O9 73.7(7) . . ?
O6 W4 O9 81.0(7) . . ?
O17 W5 O18 99.7(8) . . ?
O17 W5 O15 103.0(8) . . ?
O18 W5 O15 89.5(7) . . ?
O17 W5 O16 97.7(9) . . ?
O18 W5 O16 93.2(9) . . ?
O15 W5 O16 158.4(9) . . ?
O17 W5 O7 98.7(8) . . ?
O18 W5 O7 161.4(8) . . ?
O15 W5 O7 83.6(8) . . ?
O16 W5 O7 87.2(9) . . ?
O17 W5 O10 171.0(8) . . ?
O18 W5 O10 83.0(7) . . ?
O15 W5 O10 85.6(7) . . ?
O16 W5 O10 73.5(8) . . ?
O7 W5 O10 79.3(8) . . ?
O22 W6 O33 100.5(8) . . ?
O22 W6 O21 99.7(9) . . ?
O33 W6 O21 93.5(8) . . ?
O22 W6 O23 101.5(7) . . ?
O33 W6 O23 93.7(6) . . ?
O21 W6 O23 155.9(9) . . ?
O22 W6 O20 92.1(8) . . ?
O33 W6 O20 167.4(7) . . ?
O21 W6 O20 82.8(9) . . ?
O23 W6 O20 85.1(7) . . ?
O22 W6 O28 172.7(7) . . ?
O33 W6 O28 84.2(6) . . ?
O21 W6 O28 85.6(8) . . ?
O23 W6 O28 72.4(6) . . ?
O20 W6 O28 83.5(6) . . ?
O24 W7 O23 101.2(8) . . ?
O24 W7 O25 101.7(8) . . ?
O23 W7 O25 157.1(7) . . ?
O24 W7 O19 95.5(8) . . ?
O23 W7 O19 91.1(7) . . ?
O25 W7 O19 86.7(7) . . ?
O24 W7 O32 92.1(8) . . ?
O23 W7 O32 89.5(7) . . ?
O25 W7 O32 89.8(7) . . ?
O19 W7 O32 172.2(7) . . ?
O24 W7 O28 173.3(7) . . ?
O23 W7 O28 72.9(6) . . ?
O25 W7 O28 84.3(6) . . ?
O19 W7 O28 87.9(7) . . ?
O32 W7 O28 84.7(6) . . ?
O27 W8 O31 100.1(8) . . ?
O27 W8 O26 100.7(9) . . ?
O31 W8 O26 88.9(10) . . ?
O27 W8 O25 102.8(8) . . ?
O31 W8 O25 93.7(7) . . ?
O26 W8 O25 155.5(8) . . ?
O27 W8 O18 96.4(8) . . ?
O31 W8 O18 163.1(8) . . ?
O26 W8 O18 84.6(9) . . ?
O25 W8 O18 86.0(7) . . ?
O27 W8 O29 172.9(7) . . ?
O31 W8 O29 77.9(8) . . ?
O26 W8 O29 72.6(8) . . ?
O25 W8 O29 84.1(6) . . ?
O18 W8 O29 85.3(8) . . ?
O34 W9 O35 98.8(8) . . ?
O34 W9 O35 98.8(8) . 6_565 ?
O35 W9 O35 92.6(11) . 6_565 ?
O34 W9 O31 96.2(9) . . ?
O35 W9 O31 88.7(8) . . ?
O35 W9 O31 164.6(7) 6_565 . ?
O34 W9 O31 96.2(8) . 6_565 ?
O35 W9 O31 164.6(7) . 6_565 ?
O35 W9 O31 88.7(8) 6_565 6_565 ?
O31 W9 O31 86.1(10) . 6_565 ?
O34 W9 O30 173.9(11) . . ?
O35 W9 O30 85.4(6) . . ?
O35 W9 O30 85.4(6) 6_565 . ?
O31 W9 O30 79.4(6) . . ?
O31 W9 O30 79.4(6) 6_565 . ?
O28 P1 O28 110.5(12) 6_565 . ?
O28 P1 O30 109.3(8) 6_565 . ?
O28 P1 O30 109.3(8) . . ?
O28 P1 O29 109.7(8) 6_565 . ?
O28 P1 O29 109.7(8) . . ?
O30 P1 O29 108.3(13) . . ?
O10 P2 O9 113.0(8) . 6_565 ?
O10 P2 O9 113.0(8) . . ?
O9 P2 O9 113.1(14) 6_565 . ?
O10 P2 O8 105.4(14) . . ?
O9 P2 O8 105.8(8) 6_565 . ?
O9 P2 O8 105.8(8) . . ?
W2 O2 W2 124.3(15) . 6_565 ?
W2 O4 W1 124.0(9) . . ?
W1 O5 W3 148.5(10) . . ?
W4 O6 W2 150.7(10) . . ?
W2 O7 W5 151.3(12) . . ?
P2 O8 W1 123.7(14) . . ?
P2 O8 W2 125.5(8) . . ?
W1 O8 W2 90.9(7) . . ?
P2 O8 W2 125.5(8) . 6_565 ?
W1 O8 W2 90.9(7) . 6_565 ?
W2 O8 W2 89.9(8) . 6_565 ?
P2 O9 W3 130.1(10) . . ?
P2 O9 W4 129.6(10) . . ?
W3 O9 W4 90.1(6) . . ?
P2 O10 W5 129.4(6) . . ?
P2 O10 W5 129.4(6) . 6_565 ?
W5 O10 W5 91.6(8) . 6_565 ?
W3 O11 W3 157.0(16) . 6_565 ?
W4 O13 W3 122.6(9) . . ?
W4 O15 W5 154.5(10) . . ?
W5 O16 W5 120.6(14) 6_565 . ?
W5 O18 W8 166.9(10) . . ?
W4 O19 W7 166.1(11) . . ?
W3 O20 W6 162.6(11) . . ?
W6 O21 W6 143.0(13) . 6_565 ?
W7 O23 W6 122.1(8) . . ?
W7 O25 W8 153.5(10) . . ?
W8 O26 W8 123.2(14) 6_565 . ?
P1 O28 W6 129.6(9) . . ?
P1 O28 W7 130.2(9) . . ?
W6 O28 W7 92.3(5) . . ?
P1 O29 W8 127.7(7) . . ?
P1 O29 W8 127.7(7) . 6_565 ?
W8 O29 W8 91.3(8) . 6_565 ?
P1 O30 W9 123.1(13) . . ?
P1 O30 Ce1 120.7(12) . . ?
W9 O30 Ce1 116.1(9) . . ?
W8 O31 W9 146.0(10) . . ?
W6 O33 Ce1 152.2(8) . . ?
W9 O35 Mn3 143.2(10) . . ?
Mn2 O36 Mn3 93.5(7) . . ?
Mn2 O36 Ce1 102.1(7) . . ?
Mn3 O36 Ce1 99.3(6) . . ?
Mn1 O37 Mn1 93.6(11) . 6_565 ?
Mn1 O37 Ce1 102.5(8) . . ?
Mn1 O37 Ce1 102.5(8) 6_565 . ?
Mn2 O38 Mn1 126.4(9) . . ?
Mn2 O38 Ce1 110.1(8) . . ?
Mn1 O38 Ce1 110.2(7) . . ?
Mn3 O39 Mn3 133.8(14) . 6_565 ?
Mn3 O39 Ce1 109.9(7) . . ?
Mn3 O39 Ce1 109.9(7) 6_565 . ?
Mn3 O40 Mn2 95.6(8) . . ?
Mn1 O41 Mn1 97.7(11) . 6_565 ?
C1 O42 Mn2 134.2(17) . . ?
C1 O43 Mn1 127.3(15) . . ?
C3 O44 Mn1 127.7(17) . . ?
C3 O45 Mn2 131.1(19) . . ?
C5 O46 Mn2 122.8(18) . . ?
C5 O47 Mn3 123.0(16) . . ?
C7 O48 Mn3 135(2) . . ?
C9 O49 Mn1 125(2) . . ?
O42 C1 O43 128(2) . . ?
O42 C1 C2 118(2) . . ?
O43 C1 C2 113(2) . . ?
O45 C3 O44 130(3) . . ?
O45 C3 C4 119(2) . . ?
O44 C3 C4 111(2) . . ?
O46 C5 O47 128(3) . . ?
O46 C5 C6 118(3) . . ?
O47 C5 C6 114(2) . . ?
O48 C7 O48 124(4) 6_565 . ?
O48 C7 C8 117.9(19) 6_565 . ?
O48 C7 C8 117.9(19) . . ?
O49 C9 O49 123(4) . 6_565 ?
O49 C9 C10 118.2(19) . . ?
O49 C9 C10 118.2(19) 6_565 . ?
C1S N1S C1S 115(4) . 6_565 ?
C4S N2S C3S 124(5) . . ?

loop_
_geom_bond_atom_site_label_1
_geom_bond_atom_site_label_2
_geom_bond_distance
_geom_bond_site_symmetry_2
_geom_bond_publ_flag
Ce1 O33 2.206(15) 6_565 ?
Ce1 O33 2.206(15) . ?
Ce1 O39 2.29(2) . ?
Ce1 O38 2.347(16) . ?
Ce1 O38 2.347(16) 6_565 ?
Ce1 O36 2.523(15) . ?
Ce1 O36 2.523(15) 6_565 ?
Ce1 O37 2.54(2) . ?
Ce1 O30 2.74(2) . ?
Ce1 Mn3 3.382(4) . ?
Ce1 Mn3 3.382(4) 6_565 ?
Ce1 Mn2 3.421(4) . ?
Mn1 O41 1.781(15) . ?
Mn1 O38 1.836(16) . ?
Mn1 O37 1.840(16) . ?
Mn1 O49 1.937(19) . ?
Mn1 O44 1.953(18) . ?
Mn1 O43 1.977(18) . ?
Mn1 Mn1 2.683(7) 6_565 ?
Mn2 O38 1.809(16) . ?
Mn2 O40 1.831(17) . ?
Mn2 O36 1.840(16) . ?
Mn2 O42 1.933(17) . ?
Mn2 O45 1.940(19) . ?
Mn2 O46 1.987(17) . ?
Mn2 Mn3 2.709(6) . ?
Mn3 O40 1.826(18) . ?
Mn3 O39 1.831(10) . ?
Mn3 O35 1.869(18) . ?
Mn3 O36 1.879(15) . ?
Mn3 O48 1.931(17) . ?
Mn3 O47 1.934(16) . ?
W1 O1 1.61(4) . ?
W1 O5 1.892(18) . ?
W1 O5 1.892(18) 6_565 ?
W1 O4 1.964(18) . ?
W1 O4 1.964(18) 6_565 ?
W1 O8 2.38(2) . ?
W2 O3 1.76(2) . ?
W2 O7 1.876(19) . ?
W2 O4 1.887(18) . ?
W2 O2 1.912(13) . ?
W2 O6 1.916(18) . ?
W2 O8 2.393(18) . ?
W3 O12 1.66(2) . ?
W3 O20 1.792(18) . ?
W3 O11 1.884(6) . ?
W3 O13 1.920(17) . ?
W3 O5 1.971(18) . ?
W3 O9 2.349(17) . ?
W4 O14 1.73(2) . ?
W4 O15 1.846(17) . ?
W4 O19 1.874(18) . ?
W4 O13 1.878(17) . ?
W4 O6 1.916(18) . ?
W4 O9 2.357(17) . ?
W5 O17 1.716(19) . ?
W5 O18 1.851(17) . ?
W5 O15 1.906(17) . ?
W5 O16 1.933(13) . ?
W5 O7 1.959(19) . ?
W5 O10 2.341(16) . ?
W6 O22 1.673(18) . ?
W6 O33 1.822(15) . ?
W6 O21 1.908(7) . ?
W6 O23 1.954(15) . ?
W6 O20 2.035(18) . ?
W6 O28 2.290(15) . ?
W7 O24 1.692(19) . ?
W7 O23 1.859(15) . ?
W7 O25 1.875(16) . ?
W7 O19 1.930(18) . ?
W7 O32 1.966(16) . ?
W7 O28 2.336(15) . ?
W8 O27 1.684(17) . ?
W8 O31 1.808(18) . ?
W8 O26 1.882(12) . ?
W8 O25 1.899(16) . ?
W8 O18 1.951(17) . ?
W8 O29 2.315(16) . ?
W9 O34 1.67(3) . ?
W9 O35 1.833(18) . ?
W9 O35 1.833(18) 6_565 ?
W9 O31 2.013(18) . ?
W9 O31 2.013(18) 6_565 ?
W9 O30 2.44(2) . ?
P1 O28 1.546(15) 6_565 ?
P1 O28 1.546(15) . ?
P1 O30 1.56(2) . ?
P1 O29 1.58(3) . ?
P2 O10 1.50(2) . ?
P2 O9 1.513(18) 6_565 ?
P2 O9 1.513(18) . ?
P2 O8 1.55(3) . ?
O2 W2 1.912(13) 6_565 ?
O8 W2 2.393(18) 6_565 ?
O10 W5 2.341(16) 6_565 ?
O11 W3 1.884(6) 6_565 ?
O16 W5 1.933(13) 6_565 ?
O21 W6 1.908(7) 6_565 ?
O26 W8 1.882(12) 6_565 ?
O29 W8 2.315(16) 6_565 ?
O37 Mn1 1.840(16) 6_565 ?
O39 Mn3 1.831(10) 6_565 ?
O41 Mn1 1.781(15) 6_565 ?
O42 C1 1.19(3) . ?
O43 C1 1.31(3) . ?
O44 C3 1.33(3) . ?
O45 C3 1.20(3) . ?
O46 C5 1.21(3) . ?
O47 C5 1.28(3) . ?
O48 C7 1.25(2) . ?
O49 C9 1.26(3) . ?
C1 C2 1.51(4) . ?
C3 C4 1.55(4) . ?
C5 C6 1.46(4) . ?
C7 O48 1.25(2) 6_565 ?
C7 C8 1.50(5) . ?
C9 O49 1.26(3) 6_565 ?
C9 C10 1.52(6) . ?
N1S C1S 1.50(4) . ?
N1S C1S 1.50(4) 6_565 ?
N2S C4S 1.39(8) . ?
N2S C3S 1.39(6) . ?
